data_9000153
loop_
_publ_author_name
'Papike, J. J.'
'Zoltai, T.'

_publ_section_title
;
 Ordering of tetrahedral aluminium in prehnite, Ca2(Al,Fe)[Si3AlO10](OH)2
;
_journal_name_full 'American Mineralogist'
_journal_page_first 974
_journal_page_last 984
_journal_volume 52
_journal_year 1967
_chemical_formula_sum 'Al2 Ca2 H2 O12 Si3'
_chemical_name_mineral Prehnite
_space_group_IT_number 53
_symmetry_space_group_name_Hall '-P 2 2bc'
_symmetry_space_group_name_H-M 'P n c m'
_cell_angle_alpha 90
_cell_angle_beta 90
_cell_angle_gamma 90
_cell_formula_units_Z 2
_cell_length_a 4.646
_cell_length_b 5.483
_cell_length_c 18.486
_cell_volume 470.913
_database_code_amcsd 0000157
_exptl_crystal_density_diffrn 2.908
_cod_original_formula_sum 'Ca2 Al2 Si3 O12 H2'
_cod_database_code 9000153

loop_
_space_group_symop_operation_xyz
x,y,z
-x,1/2+y,1/2+z
x,1/2-y,1/2-z
x,y,-z
-x,-y,z
x,1/2-y,1/2+z
-x,1/2+y,1/2-z
-x,-y,-z

loop_
_atom_site_label
_atom_site_fract_x
_atom_site_fract_y
_atom_site_fract_z
_atom_site_occupancy
_atom_site_U_iso_or_equiv
_atom_site_type_symbol
_atom_site_attached_hydrogens
Ca 0.00000 0.50000 0.09920 1.00000 0.00519 Ca 0
Al 0.00000 0.00000 0.00000 1.00000 0.00329 Al 0
Si1 0.50000 0.00000 0.11950 1.00000 0.00317 Si 0
Si2 0.18950 0.25000 0.25000 0.50000 0.00253 Si 0
Al2 0.18950 0.25000 0.25000 0.50000 0.00253 Al 0
O1 0.75110 0.13230 0.07390 1.00000 0.00570 O 0
O2 0.36860 0.21300 0.17160 1.00000 0.00747 O 0
O3 0.00000 0.00000 0.26870 1.00000 0.01963 O 0
O-H 0.20540 0.30180 0.00000 1.00000 0.00861 O 1

loop_
_cod_changelog_entry_id
_cod_changelog_entry_author
_cod_changelog_entry_date
_cod_changelog_entry_text
1
;cod-tools version 3.8.0
Id: cif_guess_AMCSD_atom_types 9574 2023-05-10 09:00:05Z saulius
;
2023-05-10T18:45:49+03:00
;Derived atom types and hydrogen counts
from atom names that follow the AMCSD naming convention
(Wat == water, O-H == hydroxyl).
;

loop_
_cod_related_entry_id
_cod_related_entry_database
_cod_related_entry_code
1 AMCSD 0000157
